data_2205626
loop_
_publ_author_name
'T. Ravishankar'
'K. Chinnakali'
'N. Arumugam'
'P. C. Srinivasan'
'Anwar Usman'
'Hoong-Kun Fun'

_publ_section_title 2-(3-Bromo-1-phenylsulfonyl-1<i>H</i>-indol-2-ylmethylsulfanyl)-6-methyl-1<i>H</i>-benzimidazole
_journal_issue 4
_journal_name_full 'Acta Crystallographica Section E'
_journal_page_first o1184
_journal_page_last o1186
_journal_paper_doi 10.1107/S1600536805009414
_journal_volume 61
_journal_year 2005
_chemical_formula_iupac 'C23 H18 Br N3 O2 S2'
_chemical_formula_moiety 'C23 H18 Br N3 O2 S2'
_chemical_formula_sum 'C23 H18 Br N3 O2 S2'
_chemical_formula_weight 512.43
_chemical_name_systematic
;
2-(3-Bromo-1-phenylsulfonyl-1H-indole-2-ylmethylsulfanyl)-6-methyl-1H-
benzimidazole
;
_space_group_IT_number 14
_symmetry_cell_setting monoclinic
_symmetry_space_group_name_Hall '-P 2ybc'
_symmetry_space_group_name_H-M 'P 1 21/c 1'
_atom_sites_solution_hydrogens geom
_atom_sites_solution_primary direct
_atom_sites_solution_secondary difmap
_audit_creation_method SHELXL-97
_cell_angle_alpha 90.00
_cell_angle_beta 99.4200(10)
_cell_angle_gamma 90.00
_cell_formula_units_Z 4
_cell_length_a 9.8818(5)
_cell_length_b 24.3572(13)
_cell_length_c 9.7867(5)
_cell_measurement_reflns_used 4063
_cell_measurement_temperature 293(2)
_cell_measurement_theta_max 28.33
_cell_measurement_theta_min 2.25
_cell_volume 2323.8(2)
_computing_cell_refinement 'SAINT (Siemens, 1996)'
_computing_data_collection 'SMART (Siemens, 1996)'
_computing_data_reduction SAINT
_computing_molecular_graphics SHELXTL
_computing_publication_material 'SHELXTL and PLATON (Spek, 2003)'
_computing_structure_refinement SHELXTL
_computing_structure_solution 'SHELXTL (Sheldrick, 1997)'
_diffrn_ambient_temperature 293(2)
_diffrn_detector_area_resol_mean 8.33
_diffrn_measured_fraction_theta_full 0.998
_diffrn_measured_fraction_theta_max 0.998
_diffrn_measurement_device_type 'Siemens SMART CCD area-detector'
_diffrn_measurement_method \w
_diffrn_radiation_monochromator graphite
_diffrn_radiation_source 'fine-focus sealed tube'
_diffrn_radiation_type MoK\a
_diffrn_radiation_wavelength 0.71073
_diffrn_reflns_av_R_equivalents 0.022
_diffrn_reflns_av_sigmaI/netI 0.0347
_diffrn_reflns_limit_h_max 11
_diffrn_reflns_limit_h_min -11
_diffrn_reflns_limit_k_max 21
_diffrn_reflns_limit_k_min -28
_diffrn_reflns_limit_l_max 11
_diffrn_reflns_limit_l_min -11
_diffrn_reflns_number 11290
_diffrn_reflns_theta_full 25.00
_diffrn_reflns_theta_max 25.00
_diffrn_reflns_theta_min 2.25
_diffrn_standards_number 0
_exptl_absorpt_coefficient_mu 1.973
_exptl_absorpt_correction_T_max 0.454
_exptl_absorpt_correction_T_min 0.394
_exptl_absorpt_correction_type multi-scan
_exptl_absorpt_process_details '(SADABS; Sheldrick, 1996)'
_exptl_crystal_colour colourless
_exptl_crystal_density_diffrn 1.465
_exptl_crystal_density_method 'not measured'
_exptl_crystal_description Block
_exptl_crystal_F_000 1040
_exptl_crystal_size_max 0.50
_exptl_crystal_size_mid 0.46
_exptl_crystal_size_min 0.40
_refine_diff_density_max 1.055
_refine_diff_density_min -0.949
_refine_ls_extinction_method none
_refine_ls_goodness_of_fit_ref 1.033
_refine_ls_hydrogen_treatment constr
_refine_ls_matrix_type full
_refine_ls_number_parameters 281
_refine_ls_number_reflns 4080
_refine_ls_number_restraints 42
_refine_ls_restrained_S_all 1.103
_refine_ls_R_factor_all 0.0920
_refine_ls_R_factor_gt 0.0721
_refine_ls_shift/su_max 0.001
_refine_ls_shift/su_mean 0.000
_refine_ls_structure_factor_coef Fsqd
_refine_ls_weighting_details 'calc w = 1/[\s^2^(Fo^2^)+(0.1113P)^2^+3.2827P] where P = (Fo^2^+2Fc^2^)/3'
_refine_ls_weighting_scheme calc
_refine_ls_wR_factor_gt 0.2029
_refine_ls_wR_factor_ref 0.2187
_reflns_number_gt 2995
_reflns_number_total 4080
_reflns_threshold_expression I>2\s(I)
_cod_data_source_file wn6342.cif
_cod_data_source_block I
_cod_original_sg_symbol_H-M 'P 21/c'
_cod_database_code 2205626
_cod_database_fobs_code 2205626

loop_
_symmetry_equiv_pos_as_xyz
'x, y, z'
'-x, y+1/2, -z+1/2'
'-x, -y, -z'
'x, -y-1/2, z-1/2'

loop_
_atom_site_label
_atom_site_fract_x
_atom_site_fract_y
_atom_site_fract_z
_atom_site_U_iso_or_equiv
_atom_site_adp_type
_atom_site_calc_flag
_atom_site_refinement_flags
_atom_site_occupancy
_atom_site_type_symbol
Br1 0.07378(16) 0.75588(5) 0.60542(16) 0.1852(8) Uani d U 1 Br
S1 0.36653(13) 0.56157(6) 0.71928(15) 0.0664(4) Uani d . 1 S
S2 0.43377(17) 0.69885(7) 0.49073(13) 0.0781(5) Uani d . 1 S
O1 0.4901(4) 0.58789(18) 0.6997(4) 0.0810(12) Uani d . 1 O
O2 0.3307(5) 0.51009(18) 0.6577(5) 0.0960(14) Uani d . 1 O
N1 0.2397(4) 0.60476(18) 0.6553(4) 0.0601(10) Uani d . 1 N
N2 0.6279(4) 0.76919(18) 0.4353(4) 0.0581(10) Uani d . 1 N
H2 0.6155 0.7605 0.3490 0.070 Uiso calc R 1 H
N3 0.6029(5) 0.76869(17) 0.6572(4) 0.0592(10) Uani d . 1 N
C1 0.2495(5) 0.6631(2) 0.6496(5) 0.0625(13) Uani d . 1 C
C2 0.1208(7) 0.6827(3) 0.6291(6) 0.087(2) Uani d . 1 C
C3 0.0259(6) 0.6389(3) 0.6239(5) 0.0830(18) Uani d U 1 C
C4 -0.1209(8) 0.6367(5) 0.6052(7) 0.109(3) Uani d U 1 C
H4 -0.1744 0.6683 0.5929 0.130 Uiso calc R 1 H
C5 -0.1761(8) 0.5870(6) 0.6064(7) 0.114(3) Uani d U 1 C
H5 -0.2713 0.5848 0.5919 0.136 Uiso calc R 1 H
C6 -0.1059(9) 0.5394(5) 0.6269(8) 0.120(3) Uani d U 1 C
H6 -0.1523 0.5063 0.6289 0.144 Uiso calc R 1 H
C7 0.0385(7) 0.5404(4) 0.6452(7) 0.101(2) Uani d U 1 C
H7 0.0897 0.5082 0.6579 0.121 Uiso calc R 1 H
C8 0.1001(5) 0.5907(3) 0.6434(5) 0.0710(15) Uani d U 1 C
C9 0.3598(5) 0.5577(2) 0.8961(6) 0.0612(13) Uani d . 1 C
C10 0.4055(7) 0.6008(3) 0.9816(7) 0.0808(17) Uani d . 1 C
H10 0.4361 0.6327 0.9444 0.097 Uiso calc R 1 H
C11 0.4065(7) 0.5971(3) 1.1218(7) 0.096(2) Uani d . 1 C
H11 0.4378 0.6263 1.1795 0.115 Uiso calc R 1 H
C12 0.3609(6) 0.5497(3) 1.1764(7) 0.090(2) Uani d . 1 C
H12 0.3609 0.5472 1.2712 0.108 Uiso calc R 1 H
C13 0.3158(6) 0.5065(3) 1.0925(8) 0.0859(19) Uani d . 1 C
H13 0.2865 0.4745 1.1304 0.103 Uiso calc R 1 H
C14 0.3137(6) 0.5103(2) 0.9518(7) 0.0753(15) Uani d . 1 C
H14 0.2815 0.4811 0.8944 0.090 Uiso calc R 1 H
C15 0.3776(6) 0.6949(2) 0.6590(5) 0.0686(14) Uani d . 1 C
H15A 0.4486 0.6776 0.7253 0.082 Uiso calc R 1 H
H15B 0.3629 0.7317 0.6917 0.082 Uiso calc R 1 H
C16 0.5606(5) 0.7478(2) 0.5336(4) 0.0534(11) Uani d . 1 C
C17 0.7198(5) 0.8073(2) 0.4996(4) 0.0538(11) Uani d . 1 C
C18 0.8144(6) 0.8421(2) 0.4525(6) 0.0721(15) Uani d . 1 C
H18 0.8236 0.8430 0.3595 0.087 Uiso calc R 1 H
C19 0.8934(6) 0.8748(3) 0.5481(8) 0.0812(17) Uani d . 1 C
C20 0.9941(10) 0.9132(5) 0.5100(12) 0.144(4) Uani d . 1 C
H20A 1.0846 0.8983 0.5359 0.216 Uiso calc R 1 H
H20B 0.9879 0.9475 0.5573 0.216 Uiso calc R 1 H
H20C 0.9763 0.9193 0.4118 0.216 Uiso calc R 1 H
C21 0.8787(7) 0.8740(3) 0.6836(7) 0.0901(19) Uani d . 1 C
H21 0.9343 0.8966 0.7458 0.108 Uiso calc R 1 H
C22 0.7843(7) 0.8409(3) 0.7314(6) 0.0842(18) Uani d . 1 C
H22 0.7746 0.8413 0.8243 0.101 Uiso calc R 1 H
C23 0.7034(5) 0.8067(2) 0.6375(5) 0.0579(12) Uani d . 1 C

loop_
_atom_site_aniso_label
_atom_site_aniso_U_11
_atom_site_aniso_U_22
_atom_site_aniso_U_33
_atom_site_aniso_U_12
_atom_site_aniso_U_13
_atom_site_aniso_U_23
Br1 0.2072(14) 0.1478(11) 0.2083(14) 0.1134(10) 0.0566(11) 0.0574(9)
S1 0.0530(7) 0.0684(9) 0.0791(9) 0.0053(6) 0.0146(6) 0.0031(7)
S2 0.1022(11) 0.0889(11) 0.0435(7) -0.0261(9) 0.0132(7) -0.0086(6)
O1 0.0470(19) 0.103(3) 0.096(3) 0.0106(19) 0.0206(18) 0.023(2)
O2 0.111(3) 0.069(3) 0.109(3) 0.006(2) 0.025(3) -0.017(2)
N1 0.043(2) 0.073(3) 0.063(2) -0.0019(19) 0.0049(17) -0.003(2)
N2 0.077(3) 0.070(3) 0.0284(17) 0.007(2) 0.0124(17) 0.0040(17)
N3 0.087(3) 0.062(2) 0.0293(18) -0.003(2) 0.0107(17) -0.0001(16)
C1 0.069(3) 0.071(3) 0.047(3) 0.005(3) 0.008(2) 0.008(2)
C2 0.083(4) 0.112(5) 0.067(3) 0.044(4) 0.013(3) 0.014(3)
C3 0.051(3) 0.149(6) 0.049(3) 0.019(4) 0.008(2) -0.001(3)
C4 0.080(4) 0.185(7) 0.062(3) 0.031(5) 0.016(3) -0.002(4)
C5 0.077(4) 0.198(8) 0.066(4) -0.019(5) 0.014(3) -0.024(5)
C6 0.104(5) 0.169(7) 0.091(5) -0.058(5) 0.028(4) -0.035(5)
C7 0.076(4) 0.137(6) 0.095(4) -0.039(4) 0.026(3) -0.030(4)
C8 0.047(3) 0.113(5) 0.054(3) -0.007(3) 0.009(2) -0.014(3)
C9 0.043(2) 0.061(3) 0.078(3) 0.001(2) 0.007(2) 0.013(3)
C10 0.088(4) 0.075(4) 0.078(4) -0.022(3) 0.010(3) 0.011(3)
C11 0.099(5) 0.106(5) 0.081(4) -0.019(4) 0.007(4) 0.003(4)
C12 0.071(4) 0.124(6) 0.077(4) -0.001(4) 0.014(3) 0.028(4)
C13 0.069(4) 0.086(4) 0.104(5) 0.001(3) 0.020(3) 0.038(4)
C14 0.058(3) 0.066(3) 0.101(5) -0.001(3) 0.014(3) 0.017(3)
C15 0.088(4) 0.071(3) 0.048(3) -0.012(3) 0.016(2) 0.003(2)
C16 0.067(3) 0.061(3) 0.032(2) 0.006(2) 0.0064(19) 0.0045(18)
C17 0.062(3) 0.055(3) 0.043(2) 0.008(2) 0.006(2) 0.009(2)
C18 0.077(4) 0.077(4) 0.065(3) 0.013(3) 0.020(3) 0.024(3)
C19 0.069(4) 0.064(4) 0.105(5) -0.002(3) 0.001(3) 0.027(3)
C20 0.127(7) 0.153(9) 0.156(9) -0.009(7) 0.034(6) 0.030(7)
C21 0.106(5) 0.066(4) 0.087(4) -0.018(3) -0.016(4) 0.011(3)
C22 0.117(5) 0.073(4) 0.057(3) -0.008(4) -0.004(3) -0.001(3)
C23 0.074(3) 0.057(3) 0.041(2) 0.004(2) 0.005(2) 0.004(2)

loop_
_atom_type_symbol
_atom_type_description
_atom_type_scat_dispersion_real
_atom_type_scat_dispersion_imag
_atom_type_scat_source
C C 0.0033 0.0016 'International Tables Vol C Tables 4.2.6.8 and 6.1.1.4'
H H 0.0000 0.0000 'International Tables Vol C Tables 4.2.6.8 and 6.1.1.4'
N N 0.0061 0.0033 'International Tables Vol C Tables 4.2.6.8 and 6.1.1.4'
O O 0.0106 0.0060 'International Tables Vol C Tables 4.2.6.8 and 6.1.1.4'
S S 0.1246 0.1234 'International Tables Vol C Tables 4.2.6.8 and 6.1.1.4'
Br Br -0.2901 2.4595 'International Tables Vol C Tables 4.2.6.8 and 6.1.1.4'

loop_
_geom_angle_atom_site_label_1
_geom_angle_atom_site_label_2
_geom_angle_atom_site_label_3
_geom_angle
O2 S1 O1 120.3(3)
O2 S1 N1 106.1(3)
O1 S1 N1 105.9(2)
O2 S1 C9 109.1(3)
O1 S1 C9 109.4(2)
N1 S1 C9 104.9(2)
C16 S2 C15 97.6(2)
C8 N1 C1 108.1(5)
C8 N1 S1 122.8(4)
C1 N1 S1 126.0(3)
C16 N2 C17 107.3(4)
C16 N2 H2 126.4
C17 N2 H2 126.4
C16 N3 C23 104.8(4)
C2 C1 N1 107.0(5)
C2 C1 C15 127.1(6)
N1 C1 C15 125.8(5)
C1 C2 C3 110.0(6)
C1 C2 Br1 125.2(6)
C3 C2 Br1 124.8(5)
C8 C3 C2 107.6(5)
C8 C3 C4 119.3(8)
C2 C3 C4 133.1(8)
C5 C4 C3 116.2(9)
C5 C4 H4 121.9
C3 C4 H4 121.9
C4 C5 C6 125.6(8)
C4 C5 H5 117.2
C6 C5 H5 117.2
C5 C6 C7 119.4(9)
C5 C6 H6 120.3
C7 C6 H6 120.3
C8 C7 C6 117.1(9)
C8 C7 H7 121.5
C6 C7 H7 121.5
C7 C8 C3 122.4(6)
C7 C8 N1 130.3(6)
C3 C8 N1 107.2(6)
C10 C9 C14 119.6(6)
C10 C9 S1 120.0(4)
C14 C9 S1 120.3(5)
C9 C10 C11 120.4(6)
C9 C10 H10 119.8
C11 C10 H10 119.8
C10 C11 C12 119.6(7)
C10 C11 H11 120.2
C12 C11 H11 120.2
C13 C12 C11 120.5(7)
C13 C12 H12 119.7
C11 C12 H12 119.7
C12 C13 C14 120.1(6)
C12 C13 H13 120.0
C14 C13 H13 120.0
C13 C14 C9 119.8(6)
C13 C14 H14 120.1
C9 C14 H14 120.1
C1 C15 S2 110.9(4)
C1 C15 H15A 109.5
S2 C15 H15A 109.5
C1 C15 H15B 109.5
S2 C15 H15B 109.5
H15A C15 H15B 108.0
N3 C16 N2 112.6(4)
N3 C16 S2 126.7(4)
N2 C16 S2 120.7(3)
N2 C17 C23 105.4(4)
N2 C17 C18 133.3(5)
C23 C17 C18 121.3(5)
C19 C18 C17 117.7(5)
C19 C18 H18 121.1
C17 C18 H18 121.1
C21 C19 C18 121.2(6)
C21 C19 C20 116.4(7)
C18 C19 C20 122.3(8)
C19 C20 H20A 109.5
C19 C20 H20B 109.5
H20A C20 H20B 109.5
C19 C20 H20C 109.5
H20A C20 H20C 109.5
H20B C20 H20C 109.5
C19 C21 C22 121.9(6)
C19 C21 H21 119.0
C22 C21 H21 119.0
C21 C22 C23 118.4(6)
C21 C22 H22 120.8
C23 C22 H22 120.8
C17 C23 C22 119.4(5)
C17 C23 N3 109.9(4)
C22 C23 N3 130.7(5)

loop_
_geom_bond_atom_site_label_1
_geom_bond_atom_site_label_2
_geom_bond_distance
Br1 C2 1.846(7)
S1 O2 1.411(5)
S1 O1 1.420(4)
S1 N1 1.677(4)
S1 C9 1.745(6)
S2 C16 1.731(5)
S2 C15 1.824(5)
N1 C8 1.408(6)
N1 C1 1.425(7)
N2 C16 1.360(6)
N2 C17 1.377(6)
N2 H2 0.86
N3 C16 1.316(6)
N3 C23 1.395(7)
C1 C2 1.343(8)
C1 C15 1.474(8)
C2 C3 1.417(10)
C3 C8 1.380(9)
C3 C4 1.432(10)
C4 C5 1.329(13)
C4 H4 0.93
C5 C6 1.348(13)
C5 H5 0.93
C6 C7 1.408(11)
C6 H6 0.93
C7 C8 1.371(10)
C7 H7 0.93
C9 C10 1.372(8)
C9 C14 1.385(8)
C10 C11 1.374(9)
C10 H10 0.93
C11 C12 1.377(10)
C11 H11 0.93
C12 C13 1.364(10)
C12 H12 0.93
C13 C14 1.377(9)
C13 H13 0.93
C14 H14 0.93
C15 H15A 0.97
C15 H15B 0.97
C17 C23 1.386(6)
C17 C18 1.394(7)
C18 C19 1.372(9)
C18 H18 0.93
C19 C21 1.357(10)
C19 C20 1.459(11)
C20 H20A 0.96
C20 H20B 0.96
C20 H20C 0.96
C21 C22 1.372(9)
C21 H21 0.93
C22 C23 1.391(8)
C22 H22 0.93

loop_
_geom_hbond_atom_site_label_D
_geom_hbond_atom_site_label_H
_geom_hbond_atom_site_label_A
_geom_hbond_site_symmetry_A
_geom_hbond_distance_DH
_geom_hbond_distance_HA
_geom_hbond_distance_DA
_geom_hbond_angle_DHA
C7 H7 O2 1_555 0.93 2.38 2.963(9) 120
C14 H14 O2 1_555 0.93 2.54 2.911(8) 104
C15 H15A O1 1_555 0.97 2.24 2.836(7) 118
C15 H15B Br1 1_555 0.97 2.90 3.314(6) 107
N2 H2 N3 4_575 0.86 1.99 2.846(6) 172
C20 H20A Cg1 4_675 0.96 2.96 3.676(10) 132
C20 H20C Cg2 4_675 0.96 2.79 3.726(12) 165

loop_
_geom_torsion_atom_site_label_1
_geom_torsion_atom_site_label_2
_geom_torsion_atom_site_label_3
_geom_torsion_atom_site_label_4
_geom_torsion
O2 S1 N1 C8 44.6(5)
O1 S1 N1 C8 173.5(4)
C9 S1 N1 C8 -70.9(4)
O2 S1 N1 C1 -157.8(4)
O1 S1 N1 C1 -28.9(5)
C9 S1 N1 C1 86.8(4)
C8 N1 C1 C2 -2.5(6)
S1 N1 C1 C2 -162.9(4)
C8 N1 C1 C15 179.7(4)
S1 N1 C1 C15 19.4(7)
N1 C1 C2 C3 1.2(6)
C15 C1 C2 C3 178.9(5)
N1 C1 C2 Br1 -177.0(4)
C15 C1 C2 Br1 0.7(8)
C1 C2 C3 C8 0.5(7)
Br1 C2 C3 C8 178.8(4)
C1 C2 C3 C4 179.8(6)
Br1 C2 C3 C4 -2.0(10)
C8 C3 C4 C5 -0.8(9)
C2 C3 C4 C5 -179.9(7)
C3 C4 C5 C6 1.7(11)
C4 C5 C6 C7 -1.9(12)
C5 C6 C7 C8 1.1(10)
C6 C7 C8 C3 -0.3(9)
C6 C7 C8 N1 -178.3(6)
C2 C3 C8 C7 179.5(6)
C4 C3 C8 C7 0.2(8)
C2 C3 C8 N1 -2.1(6)
C4 C3 C8 N1 178.5(5)
C1 N1 C8 C7 -178.9(6)
S1 N1 C8 C7 -17.8(8)
C1 N1 C8 C3 2.9(5)
S1 N1 C8 C3 164.0(4)
O2 S1 C9 C10 172.5(5)
O1 S1 C9 C10 39.1(5)
N1 S1 C9 C10 -74.1(5)
O2 S1 C9 C14 -4.7(5)
O1 S1 C9 C14 -138.2(4)
N1 S1 C9 C14 108.6(4)
C14 C9 C10 C11 0.3(9)
S1 C9 C10 C11 -177.0(5)
C9 C10 C11 C12 -0.1(11)
C10 C11 C12 C13 0.4(11)
C11 C12 C13 C14 -0.9(10)
C12 C13 C14 C9 1.1(9)
C10 C9 C14 C13 -0.8(8)
S1 C9 C14 C13 176.5(4)
C2 C1 C15 S2 -94.0(6)
N1 C1 C15 S2 83.3(5)
C16 S2 C15 C1 169.4(4)
C23 N3 C16 N2 0.8(6)
C23 N3 C16 S2 -178.9(4)
C17 N2 C16 N3 -0.8(6)
C17 N2 C16 S2 179.0(3)
C15 S2 C16 N3 5.6(5)
C15 S2 C16 N2 -174.1(4)
C16 N2 C17 C23 0.4(5)
C16 N2 C17 C18 -179.4(5)
N2 C17 C18 C19 -178.7(5)
C23 C17 C18 C19 1.6(8)
C17 C18 C19 C21 -0.9(9)
C17 C18 C19 C20 -179.1(7)
C18 C19 C21 C22 -0.4(10)
C20 C19 C21 C22 177.9(7)
C19 C21 C22 C23 1.0(10)
N2 C17 C23 C22 179.2(5)
C18 C17 C23 C22 -1.0(8)
N2 C17 C23 N3 0.1(5)
C18 C17 C23 N3 179.9(5)
C21 C22 C23 C17 -0.4(9)
C21 C22 C23 N3 178.6(6)
C16 N3 C23 C17 -0.5(6)
C16 N3 C23 C22 -179.6(6)

loop_
_cod_related_entry_id
_cod_related_entry_database
_cod_related_entry_code
1 ChemSpider 21129654
